data_7051351
loop_
_publ_author_name
'Liu Ze-hua'
'Duan Chun-ying'
'Li Ji-hui'
'Liu Yong-jiang'
'Mei Yu-hua'
'You Xiao-zeng'

_publ_section_title
;
 Structural dependence of \p--\p interactions in dithiocarbazato and
 thiosemicarbazato nickel complexes
;
_journal_issue 12
_journal_name_full 'New J. Chem.'
_journal_page_first 1057
_journal_page_last 1062
_journal_paper_doi 10.1039/b004846l
_journal_volume 24
_journal_year 2000
_chemical_formula_sum 'C24 H22 N10 Ni O3 S2'
_chemical_formula_weight 621.35
_chemical_name_systematic
; 
bis(4,5-diazafluorene thiosemicarbazato)nickel trihydrate 
;
_space_group_IT_number 153
_symmetry_cell_setting trigonal
_symmetry_space_group_name_Hall 'P 32 2 (0 0 2)'
_symmetry_space_group_name_H-M 'P 32 1 2'
_atom_sites_solution_hydrogens geom
_atom_sites_solution_primary direct
_atom_sites_solution_secondary difmap
_audit_creation_method SHELXL
_cell_angle_alpha 90.00
_cell_angle_beta 90.00
_cell_angle_gamma 120.00
_cell_formula_units_Z 3
_cell_length_a 10.696(4)
_cell_length_b 10.696(4)
_cell_length_c 19.748(6)
_cell_measurement_reflns_used 31
_cell_measurement_temperature 291(2)
_cell_measurement_theta_max 12.70
_cell_measurement_theta_min 4.91
_cell_volume 1956.6(12)
_computing_cell_refinement 'Siemens XSCANS'
_computing_data_collection 'Siemens XSCANS'
_computing_data_reduction 'Siemens SHELXTL'
_computing_molecular_graphics 'Siemens SHELXTL'
_computing_publication_material 'Siemens SHELXTL'
_computing_structure_refinement 'Siemens SHELXTL'
_computing_structure_solution 'Siemens SHELXTL'
_diffrn_ambient_temperature 291(2)
_diffrn_measured_fraction_theta_full 1.000
_diffrn_measured_fraction_theta_max 1.000
_diffrn_measurement_device 'Siemens P4'
_diffrn_measurement_method '2\q/\w scans'
_diffrn_radiation_monochromator graphite
_diffrn_radiation_source 'fine-focus sealed tube'
_diffrn_radiation_type MoK\a
_diffrn_radiation_wavelength 0.71073
_diffrn_reflns_av_R_equivalents 0.0557
_diffrn_reflns_av_sigmaI/netI 0.0394
_diffrn_reflns_limit_h_max 1
_diffrn_reflns_limit_h_min -11
_diffrn_reflns_limit_k_max 11
_diffrn_reflns_limit_k_min -10
_diffrn_reflns_limit_l_max 21
_diffrn_reflns_limit_l_min -21
_diffrn_reflns_number 6084
_diffrn_reflns_theta_full 22.51
_diffrn_reflns_theta_max 22.51
_diffrn_reflns_theta_min 2.20
_diffrn_standards_decay_% 7.42
_diffrn_standards_interval_count 97
_diffrn_standards_number 3
_exptl_absorpt_coefficient_mu 0.953
_exptl_crystal_colour 'black             '
_exptl_crystal_density_diffrn 1.582
_exptl_crystal_description 'block                 '
_exptl_crystal_F_000 960
_exptl_crystal_size_max 0.3
_exptl_crystal_size_mid 0.3
_exptl_crystal_size_min 0.2
_refine_diff_density_max 0.211
_refine_diff_density_min -0.370
_refine_diff_density_rms 0.058
_refine_ls_abs_structure_details 'Flack H D (1983), Acta Cryst. A39, 876-881'
_refine_ls_abs_structure_Flack 0.00(2)
_refine_ls_extinction_method none
_refine_ls_goodness_of_fit_ref 1.109
_refine_ls_hydrogen_treatment mixed
_refine_ls_matrix_type full
_refine_ls_number_parameters 182
_refine_ls_number_reflns 1723
_refine_ls_number_restraints 0
_refine_ls_restrained_S_all 1.109
_refine_ls_R_factor_all 0.0413
_refine_ls_R_factor_gt 0.0370
_refine_ls_shift/su_max 0.000
_refine_ls_shift/su_mean 0.000
_refine_ls_structure_factor_coef Fsqd
_refine_ls_weighting_details 'calc w=1/[\s^2^(Fo^2^)+(0.0504P)^2^+0.4623P] where P=(Fo^2^+2Fc^2^)/3'
_refine_ls_weighting_scheme calc
_refine_ls_wR_factor_gt 0.0880
_refine_ls_wR_factor_ref 0.0912
_reflns_number_gt 1602
_reflns_number_total 1723
_reflns_threshold_expression >2sigma(I)
_cod_data_source_file b004846l.txt
_cod_data_source_block nickle_complex_1
_cod_depositor_comments
;
The following automatic conversions were performed:
'_symmetry_cell_setting' value 'Trigonal' changed to 'trigonal' according
to '/home/saulius/struct/CIF-dictionaries/cif_core.dic' dictionary named
'cif_core.dic' version 2.4.1 from 2010-06-29.

Automatic conversion script
Id: cif_fix_enum 1527 2010-12-29 10:47:43Z saulius 
;
_cod_original_sg_symbol_H-M 'P3(2)12 '
_cod_database_code 7051351

loop_
_symmetry_equiv_pos_as_xyz
'x, y, z'
'-y, x-y, z+2/3'
'-x+y, -x, z+1/3'
'-y, -x, -z+1/3'
'-x+y, y, -z+2/3'
'x, x-y, -z'

loop_
_atom_site_label
_atom_site_type_symbol
_atom_site_fract_x
_atom_site_fract_y
_atom_site_fract_z
_atom_site_U_iso_or_equiv
_atom_site_adp_type
_atom_site_occupancy
_atom_site_symmetry_multiplicity
_atom_site_calc_flag
_atom_site_refinement_flags
_atom_site_disorder_assembly
_atom_site_disorder_group
Ni1 Ni 0.79919(4) 0.59838(8) 0.8333 0.0355(2) Uani 1 2 d S . .
S1 S 0.61335(14) 0.43127(13) 0.88329(7) 0.0528(4) Uani 1 1 d . . .
N1 N 0.4086(5) 0.4824(5) 0.9240(3) 0.0651(13) Uani 1 1 d . . .
H1A H 0.3735 0.5357 0.9364 0.078 Uiso 1 1 calc R . .
H1B H 0.3549 0.3900 0.9242 0.078 Uiso 1 1 calc R . .
N2 N 0.6246(4) 0.6851(4) 0.9052(2) 0.0424(10) Uani 1 1 d . . .
N3 N 0.7670(4) 0.7284(4) 0.89047(18) 0.0360(9) Uani 1 1 d . . .
N4 N 0.9857(5) 1.2424(4) 0.9293(2) 0.0451(10) Uani 1 1 d . . .
N5 N 1.2255(4) 1.1597(4) 0.9188(2) 0.0439(10) Uani 1 1 d . . .
C1 C 0.5436(5) 0.5420(5) 0.9050(2) 0.0436(12) Uani 1 1 d . . .
C2 C 0.8594(5) 0.8613(5) 0.9077(2) 0.0340(10) Uani 1 1 d . . .
C3 C 0.8637(6) 1.2474(5) 0.9369(2) 0.0515(13) Uani 1 1 d . . .
H3A H 0.8718 1.3376 0.9420 0.062 Uiso 1 1 calc R . .
C4 C 0.7272(6) 1.1280(6) 0.9376(2) 0.0520(13) Uani 1 1 d . . .
H4A H 0.6471 1.1394 0.9430 0.062 Uiso 1 1 calc R . .
C5 C 0.7089(5) 0.9917(6) 0.9303(2) 0.0454(12) Uani 1 1 d . . .
H5A H 0.6178 0.9097 0.9308 0.054 Uiso 1 1 calc R . .
C6 C 0.8339(5) 0.9829(5) 0.9222(2) 0.0358(10) Uani 1 1 d . . .
C7 C 0.9679(5) 1.1095(5) 0.9228(2) 0.0359(11) Uani 1 1 d . . .
C8 C 1.0828(5) 1.0730(4) 0.9160(2) 0.0365(11) Uani 1 1 d . . .
C9 C 1.0154(5) 0.9206(5) 0.9088(2) 0.0344(11) Uani 1 1 d . . .
C10 C 1.1000(5) 0.8567(5) 0.9107(2) 0.0362(11) Uani 1 1 d . . .
H10A H 1.0589 0.7568 0.9096 0.043 Uiso 1 1 calc R . .
C11 C 1.2475(5) 0.9462(6) 0.9143(3) 0.0482(13) Uani 1 1 d . . .
H11A H 1.3088 0.9080 0.9143 0.058 Uiso 1 1 calc R . .
C12 C 1.3030(5) 1.0947(5) 0.9180(3) 0.0494(12) Uani 1 1 d . . .
H12A H 1.4029 1.1529 0.9199 0.059 Uiso 1 1 calc R . .
O1W O 1.1758(5) 1.5532(5) 0.9331(3) 0.1037(17) Uani 1 1 d . . .
H1WA H 1.1049 1.4674 0.9317 0.124 Uiso 1 1 d R . .
H1WC H 1.1771 1.5995 0.8979 0.124 Uiso 0.50 1 d PR . .
H1WB H 1.1795 1.5898 1.0000 0.124 Uiso 1 2 d SR . .
O2W O 1.3625(5) 1.7249(10) 0.8333 0.163(5) Uani 1 2 d S . .
H2WB H 1.3449 1.7794 0.8085 0.196 Uiso 0.50 1 d PR . .
H2WA H 1.3860 1.6760 0.8080 0.196 Uiso 0.50 1 d PR . .

loop_
_atom_site_aniso_label
_atom_site_aniso_U_11
_atom_site_aniso_U_22
_atom_site_aniso_U_33
_atom_site_aniso_U_23
_atom_site_aniso_U_13
_atom_site_aniso_U_12
Ni1 0.0358(4) 0.0209(4) 0.0447(4) 0.000 0.0038(3) 0.0104(2)
S1 0.0449(7) 0.0258(6) 0.0775(9) 0.0048(6) 0.0173(6) 0.0101(5)
N1 0.035(3) 0.033(2) 0.110(4) -0.001(2) 0.018(3) 0.003(2)
N2 0.032(2) 0.033(2) 0.055(3) -0.0013(19) 0.0077(19) 0.0115(19)
N3 0.035(2) 0.025(2) 0.042(2) 0.0036(16) 0.0050(17) 0.0100(18)
N4 0.059(3) 0.027(2) 0.045(2) -0.0044(17) -0.005(2) 0.018(2)
N5 0.036(2) 0.029(2) 0.049(2) 0.0015(17) -0.0023(17) 0.004(2)
C1 0.038(3) 0.032(3) 0.050(3) 0.000(2) 0.006(2) 0.009(2)
C2 0.037(3) 0.025(2) 0.034(2) 0.0013(19) 0.0017(19) 0.011(2)
C3 0.075(4) 0.043(3) 0.051(3) -0.005(2) 0.000(3) 0.040(3)
C4 0.054(3) 0.054(3) 0.060(3) -0.003(3) 0.002(3) 0.036(3)
C5 0.045(3) 0.039(3) 0.050(3) -0.004(2) 0.006(2) 0.020(2)
C6 0.041(3) 0.033(3) 0.031(2) -0.0027(18) -0.0012(19) 0.017(2)
C7 0.047(3) 0.024(3) 0.032(2) -0.0029(18) -0.004(2) 0.015(2)
C8 0.046(3) 0.025(2) 0.031(2) -0.0007(18) -0.001(2) 0.013(2)
C9 0.036(3) 0.024(2) 0.030(2) -0.0004(18) 0.0027(19) 0.005(2)
C10 0.043(3) 0.025(2) 0.039(3) -0.0015(19) -0.003(2) 0.015(2)
C11 0.046(3) 0.050(3) 0.050(3) 0.002(2) 0.002(2) 0.025(3)
C12 0.033(3) 0.038(3) 0.068(3) 0.002(2) 0.001(2) 0.010(2)
O1W 0.080(4) 0.065(3) 0.156(4) -0.010(3) 0.022(3) 0.029(3)
O2W 0.225(11) 0.112(7) 0.115(6) 0.000 -0.018(7) 0.056(4)

loop_
_atom_type_symbol
_atom_type_description
_atom_type_scat_dispersion_real
_atom_type_scat_dispersion_imag
_atom_type_scat_source
C C 0.0033 0.0016 'International Tables Vol C Tables 4.2.6.8 and 6.1.1.4'
H H 0.0000 0.0000 'International Tables Vol C Tables 4.2.6.8 and 6.1.1.4'
N N 0.0061 0.0033 'International Tables Vol C Tables 4.2.6.8 and 6.1.1.4'
O O 0.0106 0.0060 'International Tables Vol C Tables 4.2.6.8 and 6.1.1.4'
S S 0.1246 0.1234 'International Tables Vol C Tables 4.2.6.8 and 6.1.1.4'
Ni Ni 0.3393 1.1124 'International Tables Vol C Tables 4.2.6.8 and 6.1.1.4'

loop_
_geom_angle_atom_site_label_1
_geom_angle_atom_site_label_2
_geom_angle_atom_site_label_3
_geom_angle
_geom_angle_site_symmetry_1
_geom_angle_site_symmetry_3
_geom_angle_publ_flag
N3 Ni1 N3 103.7(2) 5_656 . ?
N3 Ni1 S1 84.68(10) 5_656 5_656 ?
N3 Ni1 S1 170.85(11) . 5_656 ?
N3 Ni1 S1 170.85(11) 5_656 . ?
N3 Ni1 S1 84.68(11) . . ?
S1 Ni1 S1 87.17(7) 5_656 . ?
C1 S1 Ni1 94.64(17) . . ?
C1 N2 N3 111.1(4) . . ?
C2 N3 N2 114.7(4) . . ?
C2 N3 Ni1 128.2(3) . . ?
N2 N3 Ni1 116.1(3) . . ?
C3 N4 C7 115.3(4) . . ?
C12 N5 C8 115.8(4) . . ?
N1 C1 N2 119.0(5) . . ?
N1 C1 S1 119.0(4) . . ?
N2 C1 S1 122.0(4) . . ?
N3 C2 C9 123.8(4) . . ?
N3 C2 C6 129.2(4) . . ?
C9 C2 C6 106.7(4) . . ?
N4 C3 C4 124.4(4) . . ?
C5 C4 C3 120.3(5) . . ?
C4 C5 C6 116.7(5) . . ?
C7 C6 C5 119.1(4) . . ?
C7 C6 C2 107.6(4) . . ?
C5 C6 C2 133.1(4) . . ?
N4 C7 C6 124.2(4) . . ?
N4 C7 C8 126.5(4) . . ?
C6 C7 C8 109.3(4) . . ?
N5 C8 C9 123.3(4) . . ?
N5 C8 C7 129.1(4) . . ?
C9 C8 C7 107.6(4) . . ?
C10 C9 C8 118.9(4) . . ?
C10 C9 C2 132.5(4) . . ?
C8 C9 C2 108.3(4) . . ?
C11 C10 C9 117.6(4) . . ?
C10 C11 C12 118.9(5) . . ?
N5 C12 C11 125.4(4) . . ?

loop_
_geom_bond_atom_site_label_1
_geom_bond_atom_site_label_2
_geom_bond_distance
_geom_bond_site_symmetry_2
_geom_bond_publ_flag
Ni1 N3 1.951(4) 5_656 ?
Ni1 N3 1.951(4) . ?
Ni1 S1 2.1369(15) 5_656 ?
Ni1 S1 2.1369(15) . ?
S1 C1 1.740(5) . ?
N1 C1 1.308(6) . ?
N2 C1 1.330(6) . ?
N2 N3 1.383(5) . ?
N3 C2 1.307(6) . ?
N4 C3 1.341(7) . ?
N4 C7 1.343(6) . ?
N5 C12 1.322(7) . ?
N5 C8 1.334(6) . ?
C2 C9 1.459(6) . ?
C2 C6 1.484(6) . ?
C3 C4 1.378(8) . ?
C4 C5 1.377(8) . ?
C5 C6 1.396(7) . ?
C6 C7 1.396(7) . ?
C7 C8 1.470(7) . ?
C8 C9 1.422(6) . ?
C9 C10 1.380(6) . ?
C10 C11 1.379(7) . ?
C11 C12 1.392(7) . ?
